data_4327259
loop_
_publ_author_name
'Hirofumi Nakamura'
'Yukinari Sunatsuki'
'Masaaki Kojima'
'Naohide Matsumoto'

_publ_contact_author_email kojima@cc.okayama-u.ac.jp
_publ_contact_author_fax +81-86-251-7842
_publ_contact_author_name 'Masaaki KOJIMA'
_publ_contact_author_phone +81-86-251-7842
_publ_section_title
;
 Chiral Recognition and Conglomerate Crystallization Induced by
 Self-Organization of Cobalt(III) Complexes of a Tripodal Ligand
 Containing Three Imidazole Groups
;
_journal_name_full 'Inorganic Chemistry'
_journal_page_first 8170
_journal_page_last 8181
_journal_paper_doi 10.1021/ic070286+
_journal_volume 46
_journal_year 2007
_chemical_absolute_configuration 'CHOOSE rm ad rmad syn or unk'
_chemical_formula_moiety 'C18 H26.50 Co I1.50 N10 O2 '
_chemical_formula_sum 'C18 H26.5 Co I1.5 N10 O2'
_chemical_formula_weight 664.26
_space_group_IT_number 143
_symmetry_cell_setting trigonal
_symmetry_Int_Tables_number 143
_symmetry_space_group_name_Hall 'P 3'
_symmetry_space_group_name_H-M 'P 3'
_cell_angle_alpha 90.0000
_cell_angle_beta 90.0000
_cell_angle_gamma 120.0000
_cell_formula_units_Z 2
_cell_length_a 12.388(3)
_cell_length_b 12.388(3)
_cell_length_c 9.389(3)
_cell_measurement_reflns_used 10876
_cell_measurement_temperature 296.1
_cell_measurement_theta_max 27.4
_cell_measurement_theta_min 3.3
_cell_volume 1247.8(6)
_computing_cell_refinement PROCESS-AUTO
_computing_data_collection PROCESS-AUTO
_computing_data_reduction CrystalStructure
_computing_publication_material 'CrystalStructure 3.7.0'
_computing_structure_refinement SHELXL
_computing_structure_solution SIR97
_diffrn_detector_area_resol_mean 10.00
_diffrn_measured_fraction_theta_full 0.998
_diffrn_measured_fraction_theta_max 0.998
_diffrn_measurement_device_type 'Rigaku RAXIS-RAPID'
_diffrn_measurement_method \w
_diffrn_radiation_type 'Mo K\a'
_diffrn_radiation_wavelength 0.71075
_diffrn_reflns_av_R_equivalents 0.037
_diffrn_reflns_limit_h_max 15
_diffrn_reflns_limit_h_min -16
_diffrn_reflns_limit_k_max 16
_diffrn_reflns_limit_k_min -16
_diffrn_reflns_limit_l_max 11
_diffrn_reflns_limit_l_min -12
_diffrn_reflns_number 12352
_diffrn_reflns_theta_full 27.44
_diffrn_reflns_theta_max 27.44
_exptl_absorpt_coefficient_mu 2.580
_exptl_absorpt_correction_T_max 0.597
_exptl_absorpt_correction_T_min 0.594
_exptl_absorpt_correction_type numerical
_exptl_absorpt_process_details
;
    Higashi, T. (1999). Program for Absorption Correction.
    Rigaku Corporation, Tokyo, Japan.
;
_exptl_crystal_colour red
_exptl_crystal_density_diffrn 1.768
_exptl_crystal_description unknown
_exptl_crystal_F_000 654.00
_exptl_crystal_size_max 0.20
_exptl_crystal_size_mid 0.20
_exptl_crystal_size_min 0.20
_refine_diff_density_max 1.56
_refine_diff_density_min -2.43
_refine_ls_abs_structure_details 'Flack, H. D. (1983), Acta Cryst. A39, 876-881.  1824 Friedel Pairs'
_refine_ls_abs_structure_Flack 0.31(4)
_refine_ls_extinction_method none
_refine_ls_goodness_of_fit_ref 1.141
_refine_ls_hydrogen_treatment refall
_refine_ls_number_parameters 198
_refine_ls_number_reflns 3719
_refine_ls_R_factor_gt 0.0889
_refine_ls_shift/su_max 0.0050
_refine_ls_structure_factor_coef Fsqd
_refine_ls_weighting_details 'w = 1/[\s^2^(Fo^2^)+(0.1719P)^2^+3.4436P] where P=(Fo^2^+2Fc^2^)/3'
_refine_ls_weighting_scheme calc
_refine_ls_wR_factor_ref 0.2648
_reflns_number_gt 3433
_reflns_number_total 3719
_reflns_threshold_expression F^2^>2.0\s(F^2^)
_cod_data_source_file ic0702862B2B-file001_2.cif
_cod_data_source_block '_051213n'
_cod_original_cell_volume 1247.8(5)
_cod_original_formula_sum 'C18 H26.50 Co I1.50 N10 O2 '
_cod_database_code 4327259

loop_
_symmetry_equiv_pos_site_id
_symmetry_equiv_pos_as_xyz
1 +X,+Y,+Z
2 -Y,+X-Y,+Z
3 -X+Y,-X,+Z

loop_
_atom_site_label
_atom_site_type_symbol
_atom_site_fract_x
_atom_site_fract_y
_atom_site_fract_z
_atom_site_U_iso_or_equiv
_atom_site_adp_type
_atom_site_occupancy
_atom_site_symmetry_multiplicity
_atom_site_calc_flag
_atom_site_refinement_flags
I(1) I 0.58555(14) 0.91894(14) 0.1921(4) 0.1501(8) Uani 1.00 1 d .
Co(1) Co 1.0000 1.0000 0.78821(12) 0.0238(3) Uani 1.00 3 d SP
Co(2) Co 0.6667 0.3333 0.59666(12) 0.0236(3) Uani 1.00 3 d SP
O(1) O 0.4010(18) 0.7407(18) 0.694(2) 0.044(4) Uiso 0.33 1 d P
O(2) O 0.481(2) 0.852(2) 0.861(2) 0.090(6) Uiso 0.50 1 d P
O(3) O 0.521(2) 0.814(2) 0.513(2) 0.089(6) Uiso 0.50 1 d P
N(1) N 1.0000 1.0000 0.4279(16) 0.046(3) Uani 1.00 3 d SP
N(2) N 0.8472(6) 0.9602(6) 0.6821(6) 0.0298(12) Uani 1.00 1 d .
N(3) N 0.8863(5) 0.8635(5) 0.9027(6) 0.0276(11) Uani 1.00 1 d .
N(4) N 0.7678(7) 0.7244(7) 1.0635(7) 0.0400(15) Uani 1.00 1 d .
N(5) N 0.6667 0.3333 0.9603(16) 0.046(3) Uani 1.00 3 d SP
N(6) N 0.6267(6) 0.1804(6) 0.7030(6) 0.0296(12) Uani 1.00 1 d .
N(7) N 0.5300(5) 0.2193(5) 0.4827(6) 0.0272(11) Uani 1.00 1 d .
N(8) N 0.3912(7) 0.1010(7) 0.3211(7) 0.0403(15) Uani 1.00 1 d .
C(1) C 0.8780(9) 0.9858(9) 0.4200(8) 0.0415(19) Uani 1.00 1 d .
C(2) C 0.8403(8) 1.0267(8) 0.5550(7) 0.0365(16) Uani 1.00 1 d .
C(3) C 0.7453(8) 0.8716(8) 0.7378(10) 0.0361(18) Uani 1.00 1 d .
C(4) C 0.7622(7) 0.8133(7) 0.8627(8) 0.0341(15) Uani 1.00 1 d .
C(5) C 0.8844(8) 0.8059(8) 1.0235(8) 0.0344(16) Uani 1.00 1 d .
C(6) C 0.6887(8) 0.7269(8) 0.9628(10) 0.0430(18) Uani 1.00 1 d .
C(7) C 0.6527(9) 0.2115(9) 0.9649(8) 0.044(2) Uani 1.00 1 d .
C(8) C 0.6929(8) 0.1732(8) 0.8309(8) 0.0381(17) Uani 1.00 1 d .
C(9) C 0.5385(8) 0.0793(8) 0.6475(9) 0.0343(17) Uani 1.00 1 d .
C(10) C 0.4799(7) 0.0957(7) 0.5219(8) 0.0347(16) Uani 1.00 1 d .
C(11) C 0.4729(8) 0.2169(9) 0.3609(8) 0.0350(17) Uani 1.00 1 d .
C(12) C 0.3939(8) 0.0212(9) 0.4225(10) 0.0431(18) Uani 1.00 1 d .
H(1) H 0.7451 0.6493 1.1680 0.042 Uiso 1.00 1 c R
H(2) H 0.8178 0.8990 0.4016 0.050 Uiso 1.00 1 c R
H(3) H 0.8754 1.0343 0.3404 0.050 Uiso 1.00 1 c R
H(4) H 0.8948 1.1156 0.5682 0.044 Uiso 1.00 1 c R
H(5) H 0.7558 1.0111 0.5445 0.044 Uiso 1.00 1 c R
H(6) H 0.6670 0.8473 0.7001 0.043 Uiso 1.00 1 c R
H(7) H 0.9552 0.8206 1.0737 0.041 Uiso 1.00 1 c R
H(8) H 0.6021 0.6793 0.9625 0.052 Uiso 1.00 1 c R
H(9) H 0.5658 0.1513 0.9831 0.053 Uiso 1.00 1 c R
H(10) H 0.7009 0.2080 1.0443 0.053 Uiso 1.00 1 c R
H(11) H 0.7820 0.2272 0.8177 0.046 Uiso 1.00 1 c R
H(12) H 0.6768 0.0886 0.8418 0.046 Uiso 1.00 1 c R
H(13) H 0.5140 0.0011 0.6855 0.041 Uiso 1.00 1 c R
H(14) H 0.4884 0.2877 0.3100 0.042 Uiso 1.00 1 c R
H(15) H 0.3469 -0.0654 0.4230 0.052 Uiso 1.00 1 c R

loop_
_atom_site_aniso_label
_atom_site_aniso_U_11
_atom_site_aniso_U_22
_atom_site_aniso_U_33
_atom_site_aniso_U_12
_atom_site_aniso_U_13
_atom_site_aniso_U_23
I(1) 0.0924(9) 0.0915(9) 0.251(2) 0.0343(7) 0.0315(12) -0.0299(12)
Co(1) 0.0291(5) 0.0291(5) 0.0132(7) 0.0145(2) 0.0000 0.0000
Co(2) 0.0286(5) 0.0286(5) 0.0134(7) 0.0143(2) 0.0000 0.0000
N(1) 0.053(5) 0.053(5) 0.032(7) 0.026(2) 0.0000 0.0000
N(2) 0.034(3) 0.043(3) 0.018(2) 0.023(2) -0.001(2) 0.004(2)
N(3) 0.033(3) 0.030(2) 0.020(2) 0.016(2) -0.003(2) 0.002(2)
N(4) 0.048(4) 0.043(3) 0.028(3) 0.021(3) 0.009(2) 0.010(2)
N(5) 0.054(5) 0.054(5) 0.032(7) 0.027(2) 0.0000 0.0000
N(6) 0.041(3) 0.034(3) 0.019(2) 0.022(2) -0.003(2) 0.001(2)
N(7) 0.029(2) 0.032(2) 0.019(2) 0.014(2) -0.003(2) 0.001(2)
N(8) 0.044(3) 0.051(4) 0.028(3) 0.025(3) -0.011(2) -0.010(2)
C(1) 0.048(4) 0.053(5) 0.024(3) 0.026(4) -0.006(3) 0.004(3)
C(2) 0.043(4) 0.047(4) 0.021(3) 0.023(3) -0.004(2) 0.011(2)
C(3) 0.034(4) 0.038(4) 0.030(4) 0.014(3) -0.004(3) 0.001(3)
C(4) 0.038(3) 0.034(3) 0.029(3) 0.016(3) 0.002(2) 0.006(2)
C(5) 0.046(4) 0.037(3) 0.019(3) 0.020(3) -0.001(3) 0.006(2)
C(6) 0.037(4) 0.038(4) 0.045(4) 0.012(3) 0.005(3) 0.010(3)
C(7) 0.059(5) 0.055(5) 0.019(3) 0.030(4) -0.006(3) 0.009(3)
C(8) 0.047(4) 0.042(4) 0.028(3) 0.024(3) -0.013(3) 0.003(3)
C(9) 0.036(4) 0.035(4) 0.029(4) 0.014(3) -0.001(3) 0.007(3)
C(10) 0.035(3) 0.036(3) 0.030(3) 0.015(3) -0.008(2) -0.003(2)
C(11) 0.038(3) 0.046(4) 0.020(3) 0.020(3) -0.008(2) -0.002(3)
C(12) 0.040(4) 0.040(4) 0.044(4) 0.017(3) -0.009(3) -0.005(3)

loop_
_atom_type_symbol
_atom_type_description
_atom_type_scat_dispersion_real
_atom_type_scat_dispersion_imag
_atom_type_scat_source
C C 0.003 0.002
;
International Tables for Crystallography
(1992, Vol. C, Tables 4.2.6.8 and 6.1.1.4)
;
H H 0.000 0.000
;
International Tables for Crystallography
(1992, Vol. C, Table 6.1.1.4)
;
N N 0.006 0.003
;
International Tables for Crystallography
(1992, Vol. C, Tables 4.2.6.8 and 6.1.1.4)
;
I I -0.474 1.812
;
International Tables for Crystallography
(1992, Vol. C, Tables 4.2.6.8 and 6.1.1.4)
;
Co Co 0.349 0.972
;
International Tables for Crystallography
(1992, Vol. C, Tables 4.2.6.8 and 6.1.1.4)
;
O O 0.011 0.006
;
International Tables for Crystallography
(1992, Vol. C, Tables 4.2.6.8 and 6.1.1.4)
;

loop_
_geom_angle_atom_site_label_1
_geom_angle_atom_site_label_2
_geom_angle_atom_site_label_3
_geom_angle
_geom_angle_site_symmetry_1
_geom_angle_site_symmetry_3
N(2) Co(1) N(2) 96.7(3) . 76502
N(2) Co(1) N(2) 96.7(2) . 67503
N(2) Co(1) N(3) 82.6(2) . .
N(2) Co(1) N(3) 173.8(2) . 76502
N(2) Co(1) N(3) 89.5(3) . 67503
N(2) Co(1) N(2) 96.7(3) 76502 67503
N(2) Co(1) N(3) 89.5(2) 76502 .
N(2) Co(1) N(3) 82.6(3) 76502 76502
N(2) Co(1) N(3) 173.8(2) 76502 67503
N(2) Co(1) N(3) 173.8(3) 67503 .
N(2) Co(1) N(3) 89.5(2) 67503 76502
N(2) Co(1) N(3) 82.6(2) 67503 67503
N(3) Co(1) N(3) 91.2(2) . 76502
N(3) Co(1) N(3) 91.2(2) . 67503
N(3) Co(1) N(3) 91.2(3) 76502 67503
N(6) Co(2) N(6) 96.6(2) . 65502
N(6) Co(2) N(6) 96.6(3) . 66503
N(6) Co(2) N(7) 82.5(2) . .
N(6) Co(2) N(7) 89.5(3) . 65502
N(6) Co(2) N(7) 173.8(2) . 66503
N(6) Co(2) N(6) 96.6(3) 65502 66503
N(6) Co(2) N(7) 173.8(3) 65502 .
N(6) Co(2) N(7) 82.5(2) 65502 65502
N(6) Co(2) N(7) 89.5(2) 65502 66503
N(6) Co(2) N(7) 89.5(2) 66503 .
N(6) Co(2) N(7) 173.8(2) 66503 65502
N(6) Co(2) N(7) 82.5(3) 66503 66503
N(7) Co(2) N(7) 91.4(2) . 65502
N(7) Co(2) N(7) 91.4(2) . 66503
N(7) Co(2) N(7) 91.4(3) 65502 66503
O(1) O(1) O(1) 60.0(15) 66502 56503
C(1) N(1) C(1) 119.7(5) . 76502
C(1) N(1) C(1) 119.7(7) . 67503
C(1) N(1) C(1) 119.7(6) 76502 67503
Co(1) N(2) C(2) 125.8(4) . .
Co(1) N(2) C(3) 114.4(6) . .
C(2) N(2) C(3) 119.6(7) . .
Co(1) N(3) C(4) 114.0(5) . .
Co(1) N(3) C(5) 139.7(5) . .
C(4) N(3) C(5) 105.7(6) . .
C(5) N(4) C(6) 107.7(7) . .
C(7) N(5) C(7) 119.9(7) . 65502
C(7) N(5) C(7) 119.9(5) . 66503
C(7) N(5) C(7) 119.9(7) 65502 66503
Co(2) N(6) C(8) 125.9(4) . .
Co(2) N(6) C(9) 114.3(6) . .
C(8) N(6) C(9) 119.7(7) . .
Co(2) N(7) C(10) 114.3(5) . .
Co(2) N(7) C(11) 139.7(5) . .
C(10) N(7) C(11) 105.3(6) . .
C(11) N(8) C(12) 107.5(7) . .
N(1) C(1) C(2) 113.3(8) . .
N(2) C(2) C(1) 112.0(9) . .
N(2) C(3) C(4) 115.2(8) . .
N(3) C(4) C(3) 113.6(6) . .
N(3) C(4) C(6) 108.5(7) . .
C(3) C(4) C(6) 137.6(9) . .
N(3) C(5) N(4) 111.5(8) . .
N(4) C(6) C(4) 106.6(7) . .
N(5) C(7) C(8) 114.8(8) . .
N(6) C(8) C(7) 112.1(10) . .
N(6) C(9) C(10) 115.6(8) . .
N(7) C(10) C(9) 113.1(6) . .
N(7) C(10) C(12) 109.4(8) . .
C(9) C(10) C(12) 137.3(9) . .
N(7) C(11) N(8) 111.9(8) . .
N(8) C(12) C(10) 106.0(7) . .
C(5) N(4) H(1) 121.6 . .
C(6) N(4) H(1) 130.0 . .
N(1) C(1) H(2) 108.9 . .
N(1) C(1) H(3) 108.9 . .
C(2) C(1) H(2) 108.9 . .
C(2) C(1) H(3) 108.9 . .
H(2) C(1) H(3) 107.7 . .
N(2) C(2) H(4) 109.2 . .
N(2) C(2) H(5) 109.2 . .
C(1) C(2) H(4) 109.2 . .
C(1) C(2) H(5) 109.2 . .
H(4) C(2) H(5) 107.9 . .
N(2) C(3) H(6) 122.4 . .
C(4) C(3) H(6) 122.4 . .
N(3) C(5) H(7) 124.3 . .
N(4) C(5) H(7) 124.3 . .
N(4) C(6) H(8) 126.7 . .
C(4) C(6) H(8) 126.7 . .
N(5) C(7) H(9) 108.6 . .
N(5) C(7) H(10) 108.6 . .
C(8) C(7) H(9) 108.6 . .
C(8) C(7) H(10) 108.6 . .
H(9) C(7) H(10) 107.5 . .
N(6) C(8) H(11) 109.2 . .
N(6) C(8) H(12) 109.2 . .
C(7) C(8) H(11) 109.2 . .
C(7) C(8) H(12) 109.2 . .
H(11) C(8) H(12) 107.9 . .
N(6) C(9) H(13) 122.2 . .
C(10) C(9) H(13) 122.2 . .
N(7) C(11) H(14) 124.1 . .
N(8) C(11) H(14) 124.1 . .
N(8) C(12) H(15) 127.0 . .
C(10) C(12) H(15) 127.0 . .

loop_
_geom_bond_atom_site_label_1
_geom_bond_atom_site_label_2
_geom_bond_distance
_geom_bond_site_symmetry_2
Co(1) N(2) 1.971(7) .
Co(1) N(2) 1.971(8) 76502
Co(1) N(2) 1.971(6) 67503
Co(1) N(3) 1.902(5) .
Co(1) N(3) 1.902(7) 76502
Co(1) N(3) 1.902(7) 67503
Co(2) N(6) 1.974(7) .
Co(2) N(6) 1.974(6) 65502
Co(2) N(6) 1.974(8) 66503
Co(2) N(7) 1.901(5) .
Co(2) N(7) 1.901(7) 65502
Co(2) N(7) 1.901(7) 66503
O(1) O(1) 1.52(2) 66502
O(1) O(1) 1.52(2) 56503
N(1) C(1) 1.433(12) .
N(1) C(1) 1.433(13) 76502
N(1) C(1) 1.433(8) 67503
N(2) C(2) 1.476(11) .
N(2) C(3) 1.299(9) .
N(3) C(4) 1.391(11) .
N(3) C(5) 1.334(11) .
N(4) C(5) 1.337(11) .
N(4) C(6) 1.372(14) .
N(5) C(7) 1.431(12) .
N(5) C(7) 1.431(8) 65502
N(5) C(7) 1.432(13) 66503
N(6) C(8) 1.482(12) .
N(6) C(9) 1.290(9) .
N(7) C(10) 1.384(11) .
N(7) C(11) 1.337(11) .
N(8) C(11) 1.331(11) .
N(8) C(12) 1.385(14) .
C(1) C(2) 1.523(13) .
C(3) C(4) 1.446(14) .
C(4) C(6) 1.373(11) .
C(7) C(8) 1.514(14) .
C(9) C(10) 1.451(13) .
C(10) C(12) 1.369(11) .
N(4) H(1) 1.283 .
C(1) H(2) 0.970 .
C(1) H(3) 0.970 .
C(2) H(4) 0.970 .
C(2) H(5) 0.970 .
C(3) H(6) 0.930 .
C(5) H(7) 0.930 .
C(6) H(8) 0.930 .
C(7) H(9) 0.970 .
C(7) H(10) 0.970 .
C(8) H(11) 0.970 .
C(8) H(12) 0.970 .
C(9) H(13) 0.930 .
C(11) H(14) 0.930 .
C(12) H(15) 0.930 .

loop_
_geom_contact_atom_site_label_1
_geom_contact_atom_site_label_2
_geom_contact_distance
_geom_contact_site_symmetry_2
I(1) O(2) 3.31(2) 55401
I(1) O(3) 3.22(2) .
O(1) O(2) 1.99(3) .
O(1) O(2) 3.14(3) 66502
O(1) O(2) 3.02(4) 56503
O(1) O(3) 2.15(3) .
O(1) O(3) 3.01(3) 66502
O(1) O(3) 3.30(3) 56503
O(2) I(1) 3.31(2) 55601
O(2) O(1) 1.99(3) .
O(2) O(1) 3.02(3) 66502
O(2) O(1) 3.14(3) 56503
O(2) O(3) 3.38(3) .
O(2) C(3) 3.37(3) .
O(2) C(6) 3.59(3) 66502
O(2) C(8) 3.51(2) 56501
O(2) C(9) 3.23(3) 56501
O(3) I(1) 3.22(2) .
O(3) O(1) 2.15(3) .
O(3) O(1) 3.30(3) 66502
O(3) O(1) 3.01(3) 56503
O(3) O(2) 3.38(3) .
O(3) C(2) 3.51(2) .
O(3) C(3) 3.27(3) .
O(3) C(9) 3.43(3) 56501
O(3) C(12) 3.53(3) 66503
N(4) N(8) 2.719(10) 66603
N(8) N(4) 2.719(10) 65402
C(2) O(3) 3.51(2) .
C(3) O(2) 3.37(3) .
C(3) O(3) 3.27(3) .
C(6) O(2) 3.59(2) 56503
C(8) O(2) 3.51(2) 54501
C(9) O(2) 3.23(3) 54501
C(9) O(3) 3.43(3) 54501
C(12) O(3) 3.53(2) 65502
I(1) H(2) 3.595 .
I(1) H(3) 3.427 .
I(1) H(7) 3.207 67403
I(1) H(9) 3.592 56401
I(1) H(10) 3.416 56401
I(1) H(14) 3.224 66502
O(1) H(6) 2.873 .
O(1) H(13) 2.803 56501
O(2) H(6) 2.783 .
O(2) H(8) 3.310 .
O(2) H(8) 2.710 66502
O(2) H(9) 3.499 56501
O(2) H(12) 2.718 56501
O(2) H(13) 2.354 56501
O(3) H(2) 3.441 .
O(3) H(5) 2.722 .
O(3) H(6) 2.406 .
O(3) H(13) 2.868 56501
O(3) H(15) 3.289 56501
O(3) H(15) 2.646 66503
N(2) H(12) 3.549 56501
N(3) H(11) 3.444 65502
N(4) H(3) 3.364 76602
N(4) H(9) 3.237 66503
N(4) H(10) 3.034 65502
N(4) H(11) 3.143 65502
N(6) H(5) 3.539 54501
N(7) H(1) 3.551 65402
N(7) H(4) 3.449 56503
N(8) H(1) 1.514 65402
N(8) H(2) 3.236 65502
N(8) H(3) 3.039 56503
N(8) H(4) 3.153 56503
N(8) H(10) 3.364 66403
C(1) H(7) 3.354 67403
C(3) H(12) 3.344 56501
C(4) H(11) 3.297 65502
C(5) H(3) 3.101 76602
C(5) H(10) 3.456 65502
C(5) H(11) 3.320 65502
C(5) H(12) 3.347 65502
C(6) H(9) 3.191 66503
C(6) H(11) 3.116 65502
C(7) H(1) 3.458 66503
C(7) H(14) 3.341 65602
C(9) H(5) 3.343 54501
C(10) H(4) 3.299 56503
C(11) H(1) 2.356 65402
C(11) H(3) 3.467 56503
C(11) H(4) 3.336 56503
C(11) H(5) 3.356 56503
C(11) H(10) 3.102 66403
C(12) H(1) 2.711 65402
C(12) H(2) 3.196 65502
C(12) H(4) 3.128 56503
H(1) N(7) 3.551 66603
H(1) N(8) 1.514 66603
H(1) C(7) 3.458 65502
H(1) C(11) 2.356 66603
H(1) C(12) 2.711 66603
H(1) H(2) 3.521 55601
H(1) H(3) 3.040 76602
H(1) H(9) 2.959 66503
H(1) H(10) 2.563 65502
H(1) H(11) 3.565 65502
H(1) H(14) 2.507 66603
H(1) H(15) 3.103 66603
H(2) I(1) 3.595 .
H(2) O(3) 3.441 .
H(2) N(8) 3.236 66503
H(2) C(12) 3.196 66503
H(2) H(1) 3.521 55401
H(2) H(7) 3.468 67403
H(2) H(15) 2.960 66503
H(3) I(1) 3.427 .
H(3) N(4) 3.364 67403
H(3) N(8) 3.039 66502
H(3) C(5) 3.101 67403
H(3) C(11) 3.467 66502
H(3) H(1) 3.040 67403
H(3) H(7) 2.514 67403
H(3) H(14) 3.546 66502
H(4) N(7) 3.449 66502
H(4) N(8) 3.153 66502
H(4) C(10) 3.299 66502
H(4) C(11) 3.336 66502
H(4) C(12) 3.128 66502
H(4) H(11) 3.359 56501
H(4) H(15) 3.474 66502
H(5) O(3) 2.722 .
H(5) N(6) 3.539 56501
H(5) C(9) 3.343 56501
H(5) C(11) 3.356 66502
H(5) H(12) 3.257 56501
H(5) H(13) 3.220 56501
H(5) H(14) 3.452 66502
H(6) O(1) 2.873 .
H(6) O(2) 2.783 .
H(6) O(3) 2.406 .
H(6) H(12) 3.217 56501
H(6) H(13) 3.293 56501
H(6) H(15) 3.341 66503
H(7) I(1) 3.207 76602
H(7) C(1) 3.354 76602
H(7) H(2) 3.468 76602
H(7) H(3) 2.514 76602
H(7) H(10) 3.526 65502
H(7) H(12) 3.430 65502
H(8) O(2) 3.310 .
H(8) O(2) 2.710 56503
H(8) H(9) 2.945 66503
H(8) H(11) 3.458 65502
H(8) H(13) 3.333 66503
H(9) I(1) 3.592 54601
H(9) O(2) 3.499 54501
H(9) N(4) 3.237 65502
H(9) C(6) 3.191 65502
H(9) H(1) 2.959 65502
H(9) H(8) 2.945 65502
H(9) H(14) 3.461 65602
H(10) I(1) 3.416 54601
H(10) N(4) 3.034 66503
H(10) N(8) 3.364 65602
H(10) C(5) 3.456 66503
H(10) C(11) 3.102 65602
H(10) H(1) 2.563 66503
H(10) H(7) 3.526 66503
H(10) H(14) 2.503 65602
H(11) N(3) 3.444 66503
H(11) N(4) 3.143 66503
H(11) C(4) 3.297 66503
H(11) C(5) 3.320 66503
H(11) C(6) 3.116 66503
H(11) H(1) 3.565 66503
H(11) H(4) 3.359 54501
H(11) H(8) 3.458 66503
H(12) O(2) 2.718 54501
H(12) N(2) 3.549 54501
H(12) C(3) 3.344 54501
H(12) C(5) 3.347 66503
H(12) H(5) 3.257 54501
H(12) H(6) 3.217 54501
H(12) H(7) 3.430 66503
H(13) O(1) 2.803 54501
H(13) O(2) 2.354 54501
H(13) O(3) 2.868 54501
H(13) H(5) 3.220 54501
H(13) H(6) 3.293 54501
H(13) H(8) 3.333 65502
H(14) I(1) 3.224 56503
H(14) C(7) 3.341 66403
H(14) H(1) 2.507 65402
H(14) H(3) 3.546 56503
H(14) H(5) 3.452 56503
H(14) H(9) 3.461 66403
H(14) H(10) 2.503 66403
H(15) O(3) 3.289 54501
H(15) O(3) 2.646 65502
H(15) H(1) 3.103 65402
H(15) H(2) 2.960 65502
H(15) H(4) 3.474 56503
H(15) H(6) 3.341 65502

loop_
_geom_hbond_atom_site_label_D
_geom_hbond_atom_site_label_H
_geom_hbond_atom_site_label_A
_geom_hbond_site_symmetry_A
_geom_hbond_distance_DA
_geom_hbond_distance_DH
_geom_hbond_distance_HA
_geom_hbond_angle_DHA
_geom_hbond_publ_flag
N(4) H(1) N(8) 3_666 2.719(10) 1.283 1.514 152.8 no

loop_
_geom_torsion_atom_site_label_1
_geom_torsion_atom_site_label_2
_geom_torsion_atom_site_label_3
_geom_torsion_atom_site_label_4
_geom_torsion
_geom_torsion_site_symmetry_1
_geom_torsion_site_symmetry_3
_geom_torsion_site_symmetry_4
N(2) Co(1) N(2) C(2) 5.8(5) . 76502 76502
N(2) Co(1) N(2) C(3) -170.0(5) . 76502 76502
N(2) Co(1) N(2) C(2) -91.7(8) 76502 . .
N(2) Co(1) N(2) C(3) 92.4(7) 76502 . .
N(2) Co(1) N(2) C(2) -91.7(7) . 67503 67503
N(2) Co(1) N(2) C(3) 92.4(7) . 67503 67503
N(2) Co(1) N(2) C(2) 5.8(8) 67503 . .
N(2) Co(1) N(2) C(3) -170.0(7) 67503 . .
N(2) Co(1) N(3) C(4) -3.4(6) . . .
N(2) Co(1) N(3) C(5) -173.1(11) . . .
N(3) Co(1) N(2) C(2) 179.7(7) . . .
N(3) Co(1) N(2) C(3) 3.8(7) . . .
N(2) Co(1) N(3) C(4) 81(3) . 76502 76502
N(2) Co(1) N(3) C(5) -89(3) . 76502 76502
N(3) Co(1) N(2) C(2) -175(2) 76502 . .
N(3) Co(1) N(2) C(3) 9(3) 76502 . .
N(2) Co(1) N(3) C(4) -100.2(6) . 67503 67503
N(2) Co(1) N(3) C(5) 90.1(10) . 67503 67503
N(3) Co(1) N(2) C(2) 88.4(8) 67503 . .
N(3) Co(1) N(2) C(3) -87.5(7) 67503 . .
N(2) Co(1) N(2) C(2) 5.8(7) 76502 67503 67503
N(2) Co(1) N(2) C(3) -170.0(7) 76502 67503 67503
N(2) Co(1) N(2) C(2) -91.7(5) 67503 76502 76502
N(2) Co(1) N(2) C(3) 92.4(5) 67503 76502 76502
N(2) Co(1) N(3) C(4) -100.2(6) 76502 . .
N(2) Co(1) N(3) C(5) 90.1(11) 76502 . .
N(3) Co(1) N(2) C(2) 88.4(5) . 76502 76502
N(3) Co(1) N(2) C(3) -87.5(5) . 76502 76502
N(2) Co(1) N(3) C(4) -3.4(4) 76502 76502 76502
N(2) Co(1) N(3) C(5) -173.1(8) 76502 76502 76502
N(3) Co(1) N(2) C(2) 179.7(5) 76502 76502 76502
N(3) Co(1) N(2) C(3) 3.8(5) 76502 76502 76502
N(2) Co(1) N(3) C(4) 81(2) 76502 67503 67503
N(2) Co(1) N(3) C(5) -89(2) 76502 67503 67503
N(3) Co(1) N(2) C(2) -175(2) 67503 76502 76502
N(3) Co(1) N(2) C(3) 9(2) 67503 76502 76502
N(2) Co(1) N(3) C(4) 81(2) 67503 . .
N(2) Co(1) N(3) C(5) -89(3) 67503 . .
N(3) Co(1) N(2) C(2) -175(2) . 67503 67503
N(3) Co(1) N(2) C(3) 9(3) . 67503 67503
N(2) Co(1) N(3) C(4) -100.2(5) 67503 76502 76502
N(2) Co(1) N(3) C(5) 90.1(8) 67503 76502 76502
N(3) Co(1) N(2) C(2) 88.4(7) 76502 67503 67503
N(3) Co(1) N(2) C(3) -87.5(7) 76502 67503 67503
N(2) Co(1) N(3) C(4) -3.4(6) 67503 67503 67503
N(2) Co(1) N(3) C(5) -173.1(10) 67503 67503 67503
N(3) Co(1) N(2) C(2) 179.7(6) 67503 67503 67503
N(3) Co(1) N(2) C(3) 3.8(7) 67503 67503 67503
N(3) Co(1) N(3) C(4) 85.9(5) . 76502 76502
N(3) Co(1) N(3) C(5) -83.7(8) . 76502 76502
N(3) Co(1) N(3) C(4) 177.1(6) 76502 . .
N(3) Co(1) N(3) C(5) 7.5(11) 76502 . .
N(3) Co(1) N(3) C(4) 177.1(6) . 67503 67503
N(3) Co(1) N(3) C(5) 7.5(10) . 67503 67503
N(3) Co(1) N(3) C(4) 85.9(6) 67503 . .
N(3) Co(1) N(3) C(5) -83.7(11) 67503 . .
N(3) Co(1) N(3) C(4) 85.9(6) 76502 67503 67503
N(3) Co(1) N(3) C(5) -83.7(10) 76502 67503 67503
N(3) Co(1) N(3) C(4) 177.1(4) 67503 76502 76502
N(3) Co(1) N(3) C(5) 7.5(7) 67503 76502 76502
N(6) Co(2) N(6) C(8) -91.5(7) . 65502 65502
N(6) Co(2) N(6) C(9) 92.4(7) . 65502 65502
N(6) Co(2) N(6) C(8) 6.1(8) 65502 . .
N(6) Co(2) N(6) C(9) -170.1(7) 65502 . .
N(6) Co(2) N(6) C(8) 6.1(6) . 66503 66503
N(6) Co(2) N(6) C(9) -170.1(5) . 66503 66503
N(6) Co(2) N(6) C(8) -91.5(8) 66503 . .
N(6) Co(2) N(6) C(9) 92.4(7) 66503 . .
N(6) Co(2) N(7) C(10) -3.7(6) . . .
N(6) Co(2) N(7) C(11) -172.2(11) . . .
N(7) Co(2) N(6) C(8) 179.9(6) . . .
N(7) Co(2) N(6) C(9) 3.8(7) . . .
N(6) Co(2) N(7) C(10) -100.4(6) . 65502 65502
N(6) Co(2) N(7) C(11) 91.0(10) . 65502 65502
N(7) Co(2) N(6) C(8) 88.4(8) 65502 . .
N(7) Co(2) N(6) C(9) -87.7(7) 65502 . .
N(6) Co(2) N(7) C(10) 78(3) . 66503 66503
N(6) Co(2) N(7) C(11) -90(3) . 66503 66503
N(7) Co(2) N(6) C(8) -173(2) 66503 . .
N(7) Co(2) N(6) C(9) 11(3) 66503 . .
N(6) Co(2) N(6) C(8) -91.5(5) 65502 66503 66503
N(6) Co(2) N(6) C(9) 92.4(5) 65502 66503 66503
N(6) Co(2) N(6) C(8) 6.1(7) 66503 65502 65502
N(6) Co(2) N(6) C(9) -170.1(7) 66503 65502 65502
N(6) Co(2) N(7) C(10) 78(2) 65502 . .
N(6) Co(2) N(7) C(11) -90(3) 65502 . .
N(7) Co(2) N(6) C(8) -173(2) . 65502 65502
N(7) Co(2) N(6) C(9) 11(3) . 65502 65502
N(6) Co(2) N(7) C(10) -3.7(6) 65502 65502 65502
N(6) Co(2) N(7) C(11) -172.2(10) 65502 65502 65502
N(7) Co(2) N(6) C(8) 179.9(6) 65502 65502 65502
N(7) Co(2) N(6) C(9) 3.8(7) 65502 65502 65502
N(6) Co(2) N(7) C(10) -100.4(5) 65502 66503 66503
N(6) Co(2) N(7) C(11) 91.0(8) 65502 66503 66503
N(7) Co(2) N(6) C(8) 88.4(7) 66503 65502 65502
N(7) Co(2) N(6) C(9) -87.7(7) 66503 65502 65502
N(6) Co(2) N(7) C(10) -100.4(6) 66503 . .
N(6) Co(2) N(7) C(11) 91.0(11) 66503 . .
N(7) Co(2) N(6) C(8) 88.4(5) . 66503 66503
N(7) Co(2) N(6) C(9) -87.7(5) . 66503 66503
N(6) Co(2) N(7) C(10) 78(2) 66503 65502 65502
N(6) Co(2) N(7) C(11) -90(2) 66503 65502 65502
N(7) Co(2) N(6) C(8) -173(2) 65502 66503 66503
N(7) Co(2) N(6) C(9) 11(2) 65502 66503 66503
N(6) Co(2) N(7) C(10) -3.7(4) 66503 66503 66503
N(6) Co(2) N(7) C(11) -172.2(8) 66503 66503 66503
N(7) Co(2) N(6) C(8) 179.9(4) 66503 66503 66503
N(7) Co(2) N(6) C(9) 3.8(5) 66503 66503 66503
N(7) Co(2) N(7) C(10) 177.1(6) . 65502 65502
N(7) Co(2) N(7) C(11) 8.5(10) . 65502 65502
N(7) Co(2) N(7) C(10) 85.7(6) 65502 . .
N(7) Co(2) N(7) C(11) -82.9(11) 65502 . .
N(7) Co(2) N(7) C(10) 85.7(5) . 66503 66503
N(7) Co(2) N(7) C(11) -82.9(8) . 66503 66503
N(7) Co(2) N(7) C(10) 177.1(6) 66503 . .
N(7) Co(2) N(7) C(11) 8.5(11) 66503 . .
N(7) Co(2) N(7) C(10) 177.1(4) 65502 66503 66503
N(7) Co(2) N(7) C(11) 8.5(7) 65502 66503 66503
N(7) Co(2) N(7) C(10) 85.7(6) 66503 65502 65502
N(7) Co(2) N(7) C(11) -82.9(10) 66503 65502 65502
C(1) N(1) C(1) C(2) -73.6(13) . 76502 76502
C(1) N(1) C(1) C(2) 116.6(12) 76502 . .
C(1) N(1) C(1) C(2) 116.6(13) . 67503 67503
C(1) N(1) C(1) C(2) -73.6(14) 67503 . .
C(1) N(1) C(1) C(2) -73.6(15) 76502 67503 67503
C(1) N(1) C(1) C(2) 116.6(11) 67503 76502 76502
Co(1) N(2) C(2) C(1) 80.0(8) . . .
Co(1) N(2) C(3) C(4) -3.3(12) . . .
C(2) N(2) C(3) C(4) -179.4(8) . . .
C(3) N(2) C(2) C(1) -104.4(10) . . .
Co(1) N(3) C(4) C(3) 2.7(10) . . .
Co(1) N(3) C(4) C(6) -172.5(7) . . .
Co(1) N(3) C(5) N(4) 169.2(8) . . .
C(4) N(3) C(5) N(4) -0.9(11) . . .
C(5) N(3) C(4) C(3) 175.7(9) . . .
C(5) N(3) C(4) C(6) 0.6(11) . . .
C(5) N(4) C(6) C(4) -0.5(11) . . .
C(6) N(4) C(5) N(3) 0.9(12) . . .
C(7) N(5) C(7) C(8) 114.5(13) . 65502 65502
C(7) N(5) C(7) C(8) -71.4(14) 65502 . .
C(7) N(5) C(7) C(8) -71.4(13) . 66503 66503
C(7) N(5) C(7) C(8) 114.5(12) 66503 . .
C(7) N(5) C(7) C(8) 114.5(11) 65502 66503 66503
C(7) N(5) C(7) C(8) -71.4(15) 66503 65502 65502
Co(2) N(6) C(8) C(7) 79.5(8) . . .
Co(2) N(6) C(9) C(10) -3.1(12) . . .
C(8) N(6) C(9) C(10) -179.5(8) . . .
C(9) N(6) C(8) C(7) -104.5(10) . . .
Co(2) N(7) C(10) C(9) 3.1(10) . . .
Co(2) N(7) C(10) C(12) -172.1(7) . . .
Co(2) N(7) C(11) N(8) 169.1(8) . . .
C(10) N(7) C(11) N(8) -0.1(9) . . .
C(11) N(7) C(10) C(9) 175.4(8) . . .
C(11) N(7) C(10) C(12) 0.2(9) . . .
C(11) N(8) C(12) C(10) 0.2(9) . . .
C(12) N(8) C(11) N(7) -0.0(11) . . .
N(1) C(1) C(2) N(2) -56.2(8) . . .
N(2) C(3) C(4) N(3) 0.5(12) . . .
N(2) C(3) C(4) C(6) 173.7(11) . . .
N(3) C(4) C(6) N(4) -0.0(11) . . .
C(3) C(4) C(6) N(4) -173.4(11) . . .
N(5) C(7) C(8) N(6) -56.3(9) . . .
N(6) C(9) C(10) N(7) 0.1(11) . . .
N(6) C(9) C(10) C(12) 173.4(11) . . .
N(7) C(10) C(12) N(8) -0.3(9) . . .
C(9) C(10) C(12) N(8) -173.8(11) . . .
